data_4332807
loop_
_publ_author_name
'Sun, Junliang'
'Li, Guobao'
'Li, Zhaofei'
'You, Liping'
'Lin, Jianhua'

_publ_section_title
;
 Crystal Growth and Structure Determination of Oxygen-Deficient Sr6Co5O15
;
_journal_issue 20
_journal_name_full 'Inorganic Chemistry'
_journal_page_first 8394
_journal_page_last 8402
_journal_paper_doi 10.1021/ic060862m
_journal_volume 45
_journal_year 2006
_chemical_formula_sum 'Co1.25 O3.56 Sr1.5'
_chemical_formula_weight 262.03
_chemical_name_systematic
; 
 ? 
;
_space_group_IT_number 148
_symmetry_space_group_name_Hall '-R 3'
_symmetry_space_group_name_H-M 'R -3 :H'
_atom_sites_solution_hydrogens geom
_atom_sites_solution_primary direct
_atom_sites_solution_secondary difmap
_audit_creation_method SHELXL-97
_cell_angle_alpha 90.00
_cell_angle_beta 90.00
_cell_angle_gamma 120.00
_cell_formula_units_Z 12
_cell_length_a 9.4401(11)
_cell_length_b 9.4401(11)
_cell_length_c 12.476(3)
_cell_measurement_temperature 296(2)
_cell_volume 962.9(3)
_computing_structure_refinement 'SHELXL-97 (Sheldrick, 1997)'
_computing_structure_solution 'SHELXS-97 (Sheldrick, 1990)'
_diffrn_ambient_temperature 296(2)
_diffrn_measured_fraction_theta_full 0.958
_diffrn_measured_fraction_theta_max 0.958
_diffrn_radiation_monochromator graphite
_diffrn_radiation_source 'fine-focus sealed tube'
_diffrn_radiation_type MoK\a
_diffrn_radiation_wavelength 0.71073
_diffrn_reflns_av_R_equivalents 0.0459
_diffrn_reflns_av_sigmaI/netI 0.0421
_diffrn_reflns_limit_h_max 14
_diffrn_reflns_limit_h_min -14
_diffrn_reflns_limit_k_max 14
_diffrn_reflns_limit_k_min -8
_diffrn_reflns_limit_l_max 17
_diffrn_reflns_limit_l_min -18
_diffrn_reflns_number 2857
_diffrn_reflns_theta_full 33.49
_diffrn_reflns_theta_max 33.49
_diffrn_reflns_theta_min 2.98
_exptl_absorpt_coefficient_mu 31.069
_exptl_absorpt_correction_T_max 0.218
_exptl_absorpt_correction_T_min 0.177
_exptl_absorpt_correction_type multi-scan
_exptl_absorpt_process_details '(SADABS; Bruker, 2001)'
_exptl_crystal_colour black
_exptl_crystal_density_diffrn 5.423
_exptl_crystal_density_method 'not measured'
_exptl_crystal_description hexagonal
_exptl_crystal_F_000 1431
_exptl_crystal_size_max 0.15
_exptl_crystal_size_mid 0.05
_exptl_crystal_size_min 0.05
_refine_diff_density_max 2.608
_refine_diff_density_min -1.406
_refine_diff_density_rms 0.384
_refine_ls_extinction_method none
_refine_ls_goodness_of_fit_ref 0.998
_refine_ls_hydrogen_treatment none
_refine_ls_matrix_type full
_refine_ls_number_parameters 46
_refine_ls_number_reflns 814
_refine_ls_number_restraints 0
_refine_ls_restrained_S_all 0.998
_refine_ls_R_factor_all 0.0413
_refine_ls_R_factor_gt 0.0390
_refine_ls_shift/su_max 0.001
_refine_ls_shift/su_mean 0.000
_refine_ls_structure_factor_coef Fsqd
_refine_ls_weighting_details 'calc w=1/[\s^2^(Fo^2^)+(0.0080P)^2^+70.0010P] where P=(Fo^2^+2Fc^2^)/3'
_refine_ls_weighting_scheme calc
_refine_ls_wR_factor_gt 0.0851
_refine_ls_wR_factor_ref 0.0863
_reflns_number_gt 777
_reflns_number_total 814
_reflns_threshold_expression >2sigma(I)
_cod_data_source_file ic060862msup4.cif
_cod_data_source_block r-3v2
_cod_original_cell_volume 962.8(3)
_cod_original_sg_symbol_H-M R-3:H
_cod_original_formula_sum 'Co1.25 O3.56 Sr1.50'
_cod_database_code 4332807

loop_
_symmetry_equiv_pos_as_xyz
'x, y, z'
'-y, x-y, z'
'-x+y, -x, z'
'x+2/3, y+1/3, z+1/3'
'-y+2/3, x-y+1/3, z+1/3'
'-x+y+2/3, -x+1/3, z+1/3'
'x+1/3, y+2/3, z+2/3'
'-y+1/3, x-y+2/3, z+2/3'
'-x+y+1/3, -x+2/3, z+2/3'
'-x, -y, -z'
'y, -x+y, -z'
'x-y, x, -z'
'-x+2/3, -y+1/3, -z+1/3'
'y+2/3, -x+y+1/3, -z+1/3'
'x-y+2/3, x+1/3, -z+1/3'
'-x+1/3, -y+2/3, -z+2/3'
'y+1/3, -x+y+2/3, -z+2/3'
'x-y+1/3, x+2/3, -z+2/3'

loop_
_atom_site_label
_atom_site_type_symbol
_atom_site_fract_x
_atom_site_fract_y
_atom_site_fract_z
_atom_site_U_iso_or_equiv
_atom_site_adp_type
_atom_site_occupancy
_atom_site_symmetry_multiplicity
_atom_site_calc_flag
_atom_site_refinement_flags
Sr1 Sr 0.33224(6) 0.02054(6) 0.58092(4) 0.00983(14) Uani 1 1 d .
Co1 Co 0.0000 0.0000 0.5000 0.0053(3) Uani 1 6 d S
Co2 Co 0.0000 0.0000 0.69193(9) 0.0057(2) Uani 1 3 d S
Co3 Co 0.0000 0.0000 1.10865(11) 0.0137(3) Uani 1 3 d S
O1 O 0.1544(4) 0.1624(5) 0.5944(3) 0.0079(6) Uani 1 1 d .
O2 O 0.1576(5) 0.1548(5) 1.2125(3) 0.0113(7) Uani 1 1 d .
O3A O 0.158(2) 0.072(3) 0.0020(15) 0.013(4) Uiso 0.235(7) 1 d P
O3B O 0.151(4) 0.126(5) -0.013(2) 0.013(7) Uiso 0.133(14) 1 d P

loop_
_atom_site_aniso_label
_atom_site_aniso_U_11
_atom_site_aniso_U_22
_atom_site_aniso_U_33
_atom_site_aniso_U_23
_atom_site_aniso_U_13
_atom_site_aniso_U_12
Sr1 0.0081(2) 0.0088(2) 0.0140(2) -0.00442(15) -0.00325(15) 0.00527(18)
Co1 0.0033(4) 0.0033(4) 0.0091(6) 0.000 0.000 0.0017(2)
Co2 0.0036(3) 0.0036(3) 0.0098(5) 0.000 0.000 0.00179(15)
Co3 0.0133(4) 0.0133(4) 0.0144(6) 0.000 0.000 0.00665(19)
O1 0.0040(15) 0.0063(15) 0.0099(15) -0.0002(12) -0.0009(11) -0.0002(12)
O2 0.0077(16) 0.0074(16) 0.0145(17) 0.0014(13) 0.0020(13) 0.0005(14)

loop_
_atom_type_symbol
_atom_type_description
_atom_type_scat_dispersion_real
_atom_type_scat_dispersion_imag
_atom_type_scat_source
O O 0.0106 0.0060 'International Tables Vol C Tables 4.2.6.8 and 6.1.1.4'
Co Co 0.3494 0.9721 'International Tables Vol C Tables 4.2.6.8 and 6.1.1.4'
Sr Sr -1.5307 3.2498 'International Tables Vol C Tables 4.2.6.8 and 6.1.1.4'

loop_
_geom_angle_atom_site_label_1
_geom_angle_atom_site_label_2
_geom_angle_atom_site_label_3
_geom_angle
_geom_angle_site_symmetry_1
_geom_angle_site_symmetry_3
O3B Sr1 O2 71.4(8) 18_545 18_546
O3B Sr1 O3A 18.9(8) 18_545 8_545
O2 Sr1 O3A 67.6(5) 18_546 8_545
O3B Sr1 O1 74.9(8) 18_545 13_556
O2 Sr1 O1 131.96(13) 18_546 13_556
O3A Sr1 O1 89.5(6) 8_545 13_556
O3B Sr1 O3A 12.6(9) 18_545 18_545
O2 Sr1 O3A 65.8(4) 18_546 18_545
O3A Sr1 O3A 29.3(6) 8_545 18_545
O1 Sr1 O3A 73.8(4) 13_556 18_545
O3B Sr1 O2 136.8(10) 18_545 5_554
O2 Sr1 O2 120.35(6) 18_546 5_554
O3A Sr1 O2 155.2(6) 8_545 5_554
O1 Sr1 O2 67.71(12) 13_556 5_554
O3A Sr1 O2 128.4(5) 18_545 5_554
O3B Sr1 O1 136.3(10) 18_545 .
O2 Sr1 O1 133.03(13) 18_546 .
O3A Sr1 O1 124.6(5) 8_545 .
O1 Sr1 O1 94.91(11) 13_556 .
O3A Sr1 O1 148.4(5) 18_545 .
O2 Sr1 O1 69.30(12) 5_554 .
O3B Sr1 O1 90.9(11) 18_545 3
O2 Sr1 O1 91.10(13) 18_546 3
O3A Sr1 O1 72.8(6) 8_545 3
O1 Sr1 O1 122.82(6) 13_556 3
O3A Sr1 O1 102.1(5) 18_545 3
O2 Sr1 O1 127.24(11) 5_554 3
O1 Sr1 O1 58.76(16) . 3
O3B Sr1 O1 133.1(9) 18_545 11_556
O2 Sr1 O1 71.01(12) 18_546 11_556
O3A Sr1 O1 117.3(6) 8_545 11_556
O1 Sr1 O1 151.85(6) 13_556 11_556
O3A Sr1 O1 134.0(4) 18_545 11_556
O2 Sr1 O1 86.95(12) 5_554 11_556
O1 Sr1 O1 63.48(14) . 11_556
O1 Sr1 O1 63.04(14) 3 11_556
O3B Sr1 O2 87.9(11) 18_545 6_554
O2 Sr1 O2 81.75(13) 18_546 6_554
O3A Sr1 O2 105.3(5) 8_545 6_554
O1 Sr1 O2 63.72(12) 13_556 6_554
O3A Sr1 O2 76.1(5) 18_545 6_554
O2 Sr1 O2 56.72(17) 5_554 6_554
O1 Sr1 O2 125.95(11) . 6_554
O1 Sr1 O2 172.75(11) 3 6_554
O1 Sr1 O2 113.00(12) 11_556 6_554
O3B Sr1 O3B 28.2(11) 18_545 8_545
O2 Sr1 O3B 62.5(7) 18_546 8_545
O3A Sr1 O3B 10.0(7) 8_545 8_545
O1 Sr1 O3B 99.2(7) 13_556 8_545
O3A Sr1 O3B 37.2(7) 18_545 8_545
O2 Sr1 O3B 165.0(8) 5_554 8_545
O1 Sr1 O3B 120.8(7) . 8_545
O1 Sr1 O3B 65.5(7) 3 8_545
O1 Sr1 O3B 107.3(8) 11_556 8_545
O2 Sr1 O3B 111.7(7) 6_554 8_545
O3B Sr1 O2 77.1(10) 18_545 11_557
O2 Sr1 O2 135.47(7) 18_546 11_557
O3A Sr1 O2 72.4(4) 8_545 11_557
O1 Sr1 O2 64.41(11) 13_556 11_557
O3A Sr1 O2 88.1(5) 18_545 11_557
O2 Sr1 O2 104.17(10) 5_554 11_557
O1 Sr1 O2 60.64(11) . 11_557
O1 Sr1 O2 58.43(11) 3 11_557
O1 Sr1 O2 113.29(11) 11_556 11_557
O2 Sr1 O2 128.09(8) 6_554 11_557
O3B Sr1 O2 74.9(6) 8_545 11_557
O1 Co1 O1 180.0 10_556 .
O1 Co1 O1 85.77(16) 10_556 12_556
O1 Co1 O1 94.23(16) . 12_556
O1 Co1 O1 85.77(16) 10_556 11_556
O1 Co1 O1 94.23(16) . 11_556
O1 Co1 O1 85.77(16) 12_556 11_556
O1 Co1 O1 94.23(16) 10_556 2
O1 Co1 O1 85.77(16) . 2
O1 Co1 O1 94.23(16) 12_556 2
O1 Co1 O1 180.000(1) 11_556 2
O1 Co1 O1 94.23(16) 10_556 3
O1 Co1 O1 85.77(16) . 3
O1 Co1 O1 180.000(1) 12_556 3
O1 Co1 O1 94.23(16) 11_556 3
O1 Co1 O1 85.77(16) 2 3
O1 Co1 Co2 51.80(11) 10_556 10_556
O1 Co1 Co2 128.20(11) . 10_556
O1 Co1 Co2 51.80(11) 12_556 10_556
O1 Co1 Co2 51.80(11) 11_556 10_556
O1 Co1 Co2 128.20(11) 2 10_556
O1 Co1 Co2 128.20(11) 3 10_556
O1 Co1 Co2 128.20(11) 10_556 .
O1 Co1 Co2 51.80(11) . .
O1 Co1 Co2 128.20(11) 12_556 .
O1 Co1 Co2 128.20(11) 11_556 .
O1 Co1 Co2 51.80(11) 2 .
O1 Co1 Co2 51.80(11) 3 .
Co2 Co1 Co2 180.0 10_556 .
O1 Co1 Sr1 123.45(11) 10_556 12_556
O1 Co1 Sr1 56.55(11) . 12_556
O1 Co1 Sr1 54.91(12) 12_556 12_556
O1 Co1 Sr1 55.92(12) 11_556 12_556
O1 Co1 Sr1 124.08(12) 2 12_556
O1 Co1 Sr1 125.09(12) 3 12_556
Co2 Co1 Sr1 71.652(10) 10_556 12_556
Co2 Co1 Sr1 108.348(10) . 12_556
O1 Co1 Sr1 55.92(12) 10_556 11_556
O1 Co1 Sr1 124.08(12) . 11_556
O1 Co1 Sr1 123.45(11) 12_556 11_556
O1 Co1 Sr1 54.91(12) 11_556 11_556
O1 Co1 Sr1 125.09(12) 2 11_556
O1 Co1 Sr1 56.55(11) 3 11_556
Co2 Co1 Sr1 71.652(10) 10_556 11_556
Co2 Co1 Sr1 108.348(10) . 11_556
Sr1 Co1 Sr1 110.571(9) 12_556 11_556
O1 Co1 Sr1 125.09(11) 10_556 .
O1 Co1 Sr1 54.91(11) . .
O1 Co1 Sr1 124.08(12) 12_556 .
O1 Co1 Sr1 56.55(11) 11_556 .
O1 Co1 Sr1 123.45(11) 2 .
O1 Co1 Sr1 55.92(12) 3 .
Co2 Co1 Sr1 108.348(10) 10_556 .
Co2 Co1 Sr1 71.652(10) . .
Sr1 Co1 Sr1 69.429(9) 12_556 .
Sr1 Co1 Sr1 69.429(9) 11_556 .
O1 Co1 Sr1 54.91(11) 10_556 10_556
O1 Co1 Sr1 125.09(11) . 10_556
O1 Co1 Sr1 55.92(12) 12_556 10_556
O1 Co1 Sr1 123.45(11) 11_556 10_556
O1 Co1 Sr1 56.55(11) 2 10_556
O1 Co1 Sr1 124.08(12) 3 10_556
Co2 Co1 Sr1 71.652(10) 10_556 10_556
Co2 Co1 Sr1 108.348(10) . 10_556
Sr1 Co1 Sr1 110.571(9) 12_556 10_556
Sr1 Co1 Sr1 110.571(9) 11_556 10_556
Sr1 Co1 Sr1 180.0 . 10_556
O2 Co2 O2 84.69(18) 11_557 12_557
O2 Co2 O2 84.69(18) 11_557 10_557
O2 Co2 O2 84.69(18) 12_557 10_557
O2 Co2 O1 177.34(17) 11_557 2
O2 Co2 O1 97.26(16) 12_557 2
O2 Co2 O1 93.67(17) 10_557 2
O2 Co2 O1 93.67(16) 11_557 3
O2 Co2 O1 177.34(17) 12_557 3
O2 Co2 O1 97.26(16) 10_557 3
O1 Co2 O1 84.44(16) 2 3
O2 Co2 O1 97.26(16) 11_557 .
O2 Co2 O1 93.67(17) 12_557 .
O2 Co2 O1 177.34(17) 10_557 .
O1 Co2 O1 84.44(16) 2 .
O1 Co2 O1 84.44(16) 3 .
O2 Co2 Co1 128.94(12) 11_557 .
O2 Co2 Co1 128.94(12) 12_557 .
O2 Co2 Co1 128.94(12) 10_557 .
O1 Co2 Co1 50.89(11) 2 .
O1 Co2 Co1 50.89(11) 3 .
O1 Co2 Co1 50.89(11) . .
O2 Co2 Co3 51.06(12) 11_557 10_557
O2 Co2 Co3 51.06(12) 12_557 10_557
O2 Co2 Co3 51.06(12) 10_557 10_557
O1 Co2 Co3 129.11(11) 2 10_557
O1 Co2 Co3 129.11(11) 3 10_557
O1 Co2 Co3 129.11(11) . 10_557
Co1 Co2 Co3 180.0 . 10_557
O2 Co2 Sr1 59.99(13) 11_557 15_446
O2 Co2 Sr1 127.16(13) 12_557 15_446
O2 Co2 Sr1 56.26(12) 10_557 15_446
O1 Co2 Sr1 117.35(11) 2 15_446
O1 Co2 Sr1 53.24(10) 3 15_446
O1 Co2 Sr1 126.31(12) . 15_446
Co1 Co2 Sr1 103.85(2) . 15_446
Co3 Co2 Sr1 76.15(2) 10_557 15_446
O2 Co2 Sr1 56.27(13) 11_557 13_556
O2 Co2 Sr1 59.99(13) 12_557 13_556
O2 Co2 Sr1 127.16(13) 10_557 13_556
O1 Co2 Sr1 126.31(12) 2 13_556
O1 Co2 Sr1 117.35(12) 3 13_556
O1 Co2 Sr1 53.24(11) . 13_556
Co1 Co2 Sr1 103.85(2) . 13_556
Co3 Co2 Sr1 76.15(2) 10_557 13_556
Sr1 Co2 Sr1 114.458(17) 15_446 13_556
O2 Co2 Sr1 127.16(13) 11_557 14_456
O2 Co2 Sr1 56.27(13) 12_557 14_456
O2 Co2 Sr1 59.99(13) 10_557 14_456
O1 Co2 Sr1 53.24(10) 2 14_456
O1 Co2 Sr1 126.31(12) 3 14_456
O1 Co2 Sr1 117.35(11) . 14_456
Co1 Co2 Sr1 103.85(2) . 14_456
Co3 Co2 Sr1 76.15(2) 10_557 14_456
Sr1 Co2 Sr1 114.457(17) 15_446 14_456
Sr1 Co2 Sr1 114.456(17) 13_556 14_456
O2 Co2 Sr1 124.75(13) 11_557 3
O2 Co2 Sr1 131.05(13) 12_557 3
O2 Co2 Sr1 63.52(12) 10_557 3
O1 Co2 Sr1 52.59(11) 2 3
O1 Co2 Sr1 51.60(12) 3 3
O1 Co2 Sr1 116.43(11) . 3
Co1 Co2 Sr1 65.54(2) . 3
Co3 Co2 Sr1 114.46(2) 10_557 3
Sr1 Co2 Sr1 64.772(15) 15_446 3
Sr1 Co2 Sr1 167.76(3) 13_556 3
Sr1 Co2 Sr1 75.309(18) 14_456 3
O3A Co3 O3A 74.3(9) 3_556 2_556
O3A Co3 O3A 74.3(9) 3_556 1_556
O3A Co3 O3A 74.3(9) 2_556 1_556
O3A Co3 O3B 16.7(10) 3_556 3_556
O3A Co3 O3B 80.2(10) 2_556 3_556
O3A Co3 O3B 60.3(11) 1_556 3_556
O3A Co3 O3B 60.3(11) 3_556 2_556
O3A Co3 O3B 16.7(10) 2_556 2_556
O3A Co3 O3B 80.2(10) 1_556 2_556
O3B Co3 O3B 69.3(15) 3_556 2_556
O3A Co3 O3B 80.2(10) 3_556 1_556
O3A Co3 O3B 60.3(11) 2_556 1_556
O3A Co3 O3B 16.7(10) 1_556 1_556
O3B Co3 O3B 69.3(15) 3_556 1_556
O3B Co3 O3B 69.3(15) 2_556 1_556
O3A Co3 O3A 40.4(3) 3_556 10_556
O3A Co3 O3A 40.4(3) 2_556 10_556
O3A Co3 O3A 87.3(8) 1_556 10_556
O3B Co3 O3A 53.4(11) 3_556 10_556
O3B Co3 O3A 23.8(10) 2_556 10_556
O3B Co3 O3A 81.8(10) 1_556 10_556
O3A Co3 O3A 40.4(3) 3_556 11_556
O3A Co3 O3A 87.3(8) 2_556 11_556
O3A Co3 O3A 40.4(3) 1_556 11_556
O3B Co3 O3A 23.8(10) 3_556 11_556
O3B Co3 O3A 81.8(10) 2_556 11_556
O3B Co3 O3A 53.4(11) 1_556 11_556
O3A Co3 O3A 72.6(9) 10_556 11_556
O3A Co3 O3A 87.3(8) 3_556 12_556
O3A Co3 O3A 40.4(3) 2_556 12_556
O3A Co3 O3A 40.4(3) 1_556 12_556
O3B Co3 O3A 81.8(10) 3_556 12_556
O3B Co3 O3A 53.4(11) 2_556 12_556
O3B Co3 O3A 23.8(10) 1_556 12_556
O3A Co3 O3A 72.6(9) 10_556 12_556
O3A Co3 O3A 72.6(9) 11_556 12_556
O3A Co3 O3B 25.8(11) 3_556 10_556
O3A Co3 O3B 57.9(11) 2_556 10_556
O3A Co3 O3B 89.5(11) 1_556 10_556
O3B Co3 O3B 41.5(6) 3_556 10_556
O3B Co3 O3B 41.5(6) 2_556 10_556
O3B Co3 O3B 89.0(15) 1_556 10_556
O3A Co3 O3B 17.9(11) 10_556 10_556
O3A Co3 O3B 64.0(11) 11_556 10_556
O3A Co3 O3B 85.6(12) 12_556 10_556
O3A Co3 O3B 89.5(11) 3_556 12_556
O3A Co3 O3B 25.8(11) 2_556 12_556
O3A Co3 O3B 57.9(11) 1_556 12_556
O3B Co3 O3B 89.0(15) 3_556 12_556
O3B Co3 O3B 41.5(6) 2_556 12_556
O3B Co3 O3B 41.5(6) 1_556 12_556
O3A Co3 O3B 64.0(11) 10_556 12_556
O3A Co3 O3B 85.6(12) 11_556 12_556
O3A Co3 O3B 17.9(11) 12_556 12_556
O3B Co3 O3B 80.0(16) 10_556 12_556
O3A Co3 O3B 57.9(11) 3_556 11_556
O3A Co3 O3B 89.5(11) 2_556 11_556
O3A Co3 O3B 25.8(11) 1_556 11_556
O3B Co3 O3B 41.5(6) 3_556 11_556
O3B Co3 O3B 89.0(15) 2_556 11_556
O3B Co3 O3B 41.5(6) 1_556 11_556
O3A Co3 O3B 85.6(12) 10_556 11_556
O3A Co3 O3B 17.9(11) 11_556 11_556
O3A Co3 O3B 64.0(11) 12_556 11_556
O3B Co3 O3B 80.0(16) 10_556 11_556
O3B Co3 O3B 80.0(16) 12_556 11_556
Co1 O1 Co2 77.31(14) . .
Co1 O1 Sr1 164.65(19) . 13_556
Co2 O1 Sr1 89.04(13) . 13_556
Co1 O1 Sr1 88.67(14) . .
Co2 O1 Sr1 93.25(14) . .
Sr1 O1 Sr1 85.09(11) 13_556 .
Co1 O1 Sr1 87.69(13) . 2
Co2 O1 Sr1 92.22(14) . 2
Sr1 O1 Sr1 99.98(13) 13_556 2
Sr1 O1 Sr1 172.61(16) . 2
Co1 O1 Sr1 87.07(13) . 12_556
Co2 O1 Sr1 164.37(18) . 12_556
Sr1 O1 Sr1 106.55(13) 13_556 12_556
Sr1 O1 Sr1 87.04(11) . 12_556
Sr1 O1 Sr1 86.36(11) 2 12_556
Co2 O2 Co3 80.25(15) 10_557 .
Co2 O2 Sr1 178.1(2) 10_557 17_556
Co3 O2 Sr1 98.46(16) . 17_556
Co2 O2 Sr1 86.82(14) 10_557 9
Co3 O2 Sr1 99.05(16) . 9
Sr1 O2 Sr1 91.99(13) 17_556 9
Co2 O2 Sr1 83.32(14) 10_557 8_545
Co3 O2 Sr1 95.11(15) . 8_545
Sr1 O2 Sr1 98.25(13) 17_556 8_545
Sr1 O2 Sr1 161.10(17) 9 8_545
Co2 O2 Sr1 82.30(14) 10_557 12_557
Co3 O2 Sr1 162.07(18) . 12_557
Sr1 O2 Sr1 98.88(13) 17_556 12_557
Sr1 O2 Sr1 75.83(10) 9 12_557
Sr1 O2 Sr1 86.88(11) 8_545 12_557
O3B O3A O3B 154(7) . 11
O3B O3A O3A 136(4) . 11
O3B O3A O3A 18(3) 11 11
O3B O3A O3A 26(4) . 12
O3B O3A O3A 134(3) 11 12
O3A O3A O3A 119.8(2) 11 12
O3B O3A O3B 39(4) . 12
O3B O3A O3B 121(4) 11 12
O3A O3A O3B 108.7(13) 11 12
O3A O3A O3B 13.3(13) 12 12
O3B O3A Co3 97(4) . 1_554
O3B O3A Co3 72(3) 11 1_554
O3A O3A Co3 71.3(11) 11 1_554
O3A O3A Co3 71.3(11) 12 1_554
O3B O3A Co3 58.9(13) 12 1_554
O3B O3A Co3 70(4) . 10_556
O3B O3A Co3 87(3) 11 10_556
O3A O3A Co3 68.3(11) 11 10_556
O3A O3A Co3 68.3(11) 12 10_556
O3B O3A Co3 66.8(12) 12 10_556
Co3 O3A Co3 92.7(8) 1_554 10_556
O3B O3A Sr1 121(4) . 6_554
O3B O3A Sr1 72(3) 11 6_554
O3A O3A Sr1 78.5(15) 11 6_554
O3A O3A Sr1 147(2) 12 6_554
O3B O3A Sr1 157.7(17) 12 6_554
Co3 O3A Sr1 141.3(14) 1_554 6_554
Co3 O3A Sr1 98.2(7) 10_556 6_554
O3B O3A Sr1 64(4) . 17
O3B O3A Sr1 139(3) 11 17
O3A O3A Sr1 157(2) 11 17
O3A O3A Sr1 72.2(15) 12 17
O3B O3A Sr1 79.8(18) 12 17
Co3 O3A Sr1 96.7(8) 1_554 17
Co3 O3A Sr1 133.7(13) 10_556 17
Sr1 O3A Sr1 102.0(7) 6_554 17
O3A O3B O3A 135(6) . 12
O3A O3B O3B 125(5) . 12
O3A O3B O3B 11(3) 12 12
O3A O3B O3B 15(4) . 11
O3A O3B O3B 125(3) 12 11
O3B O3B O3B 114(2) 12 11
O3A O3B O3A 31(3) . 11
O3A O3B O3A 116(4) 12 11
O3B O3B O3A 105.5(14) 12 11
O3B O3B O3A 15.8(13) 11 11
O3A O3B Co3 66(4) . 1_554
O3A O3B Co3 70(3) 12 1_554
O3B O3B Co3 60.0(18) 12 1_554
O3B O3B Co3 60.0(18) 11 1_554
O3A O3B Co3 59.7(13) 11 1_554
O3A O3B Co3 92(4) . 10_556
O3A O3B Co3 82(3) 12 10_556
O3B O3B Co3 78.5(16) 12 10_556
O3B O3B Co3 78.5(16) 11 10_556
O3A O3B Co3 63.2(12) 11 10_556
Co3 O3B Co3 91.0(14) 1_554 10_556
O3A O3B Sr1 104(4) . 17
O3A O3B Sr1 89(3) 12 17
O3B O3B Sr1 95(3) 12 17
O3B O3B Sr1 117(3) 11 17
O3A O3B Sr1 133(3) 11 17
Co3 O3B Sr1 98.9(12) 1_554 17
Co3 O3B Sr1 164(2) 10_556 17
O3A O3B Sr1 49(4) . 6_554
O3A O3B Sr1 171(3) 12 6_554
O3B O3B Sr1 166(2) 12 6_554
O3B O3B Sr1 56(2) 11 6_554
O3A O3B Sr1 63.0(17) 11 6_554
Co3 O3B Sr1 114.7(19) 1_554 6_554
Co3 O3B Sr1 89.5(15) 10_556 6_554
Sr1 O3B Sr1 97.7(13) 17 6_554
O3A O3B Sr1 163(5) . 4_454
O3A O3B Sr1 31(3) 12 4_454
O3B O3B Sr1 41(2) 12 4_454
O3B O3B Sr1 149(2) 11 4_454
O3A O3B Sr1 134(2) 11 4_454
Co3 O3B Sr1 100.7(15) 1_554 4_454
Co3 O3B Sr1 77.7(15) 10_556 4_454
Sr1 O3B Sr1 88.0(13) 17 4_454
Sr1 O3B Sr1 142.5(12) 6_554 4_454

loop_
_geom_bond_atom_site_label_1
_geom_bond_atom_site_label_2
_geom_bond_distance
_geom_bond_site_symmetry_2
Sr1 O3B 2.39(3) 18_545
Sr1 O2 2.450(4) 18_546
Sr1 O3A 2.52(2) 8_545
Sr1 O1 2.525(4) 13_556
Sr1 O3A 2.59(2) 18_545
Sr1 O2 2.625(4) 5_554
Sr1 O1 2.625(4) .
Sr1 O1 2.658(4) 3
Sr1 O1 2.679(4) 11_556
Sr1 O2 2.748(4) 6_554
Sr1 O3B 2.86(4) 8_545
Sr1 O2 3.021(4) 11_557
Co1 O1 1.904(4) 10_556
Co1 O1 1.904(4) .
Co1 O1 1.904(4) 12_556
Co1 O1 1.904(4) 11_556
Co1 O1 1.904(4) 2
Co1 O1 1.904(4) 3
Co1 Co2 2.3944(13) 10_556
Co1 Co2 2.3944(13) .
Co1 Sr1 3.2071(6) 12_556
Co1 Sr1 3.2071(6) 11_556
Co1 Sr1 3.2071(6) 10_556
Co2 O2 1.896(4) 11_557
Co2 O2 1.896(4) 12_557
Co2 O2 1.896(4) 10_557
Co2 O1 1.929(4) 2
Co2 O1 1.929(4) 3
Co2 O1 1.929(4) .
Co2 Co3 2.4879(18) 10_557
Co2 Sr1 3.1517(7) 15_446
Co2 Sr1 3.1517(7) 13_556
Co2 Sr1 3.1518(7) 14_456
Co2 Sr1 3.3443(8) 3
Co3 O3A 1.855(19) 3_556
Co3 O3A 1.855(19) 2_556
Co3 O3A 1.855(19) 1_556
Co3 O3B 2.01(3) 3_556
Co3 O3B 2.01(3) 2_556
Co3 O3B 2.01(3) 1_556
Co3 O3A 1.892(19) 10_556
Co3 O3A 1.892(19) 11_556
Co3 O3A 1.892(19) 12_556
Co3 O3B 1.78(3) 10_556
Co3 O3B 1.78(3) 12_556
Co3 O3B 1.78(3) 11_556
O1 Sr1 2.525(4) 13_556
O1 Sr1 2.658(4) 2
O1 Sr1 2.679(4) 12_556
O2 Co2 1.896(4) 10_557
O2 Sr1 2.450(4) 17_556
O2 Sr1 2.625(4) 9
O2 Sr1 2.748(4) 8_545
O2 Sr1 3.021(4) 12_557
O3A O3B 0.58(3) .
O3A O3B 0.81(3) 11
O3A O3A 1.294(19) 11
O3A O3A 1.294(19) 12
O3A O3B 1.76(3) 12
O3A Co3 1.855(19) 1_554
O3A Co3 1.892(19) 10_556
O3A Sr1 2.52(2) 6_554
O3A Sr1 2.59(2) 17
O3B O3A 0.81(3) 12
O3B O3B 1.36(4) 12
O3B O3B 1.36(4) 11
O3B O3A 1.76(3) 11
O3B Co3 2.01(3) 1_554
O3B Co3 1.78(3) 10_556
O3B Sr1 2.39(3) 17
O3B Sr1 2.86(4) 6_554
O3B Sr1 3.25(5) 4_454
